data_1000328
loop_
_publ_author_name
'Oyetola, S'
'Verbaere, A'
'Guyomard, D'
'Crosnier, M P'
'Piffard, Y'
'Tournoux, M'

_publ_section_title
;
New ZrP~2~O~7~-like diphosphates of either mixed
(M^III^~1/2~M'^V^~1/2~) cations (M=Sb,Bi,Nd,Eu;M'=Sb, Nb,Ta) or M'^V^
cations (M'=Ta,Nb):synthesis and structure
;
_journal_coden_ASTM EJSCE5
_journal_name_full
;
European Journal of Solid State Inorganic Chemistry
;
_journal_page_first 23
_journal_page_last 36
_journal_volume 28
_journal_year 1991
_chemical_formula_analytical 'Ta0.92 P1.88 O7'
_chemical_formula_structural 'Ta0.899 (P1.901 O7)'
_chemical_formula_sum 'O7 P1.901 Ta0.899'
_chemical_name_systematic 'Tantalum phosphorus oxide (0.9/1.9/7)'
_space_group_IT_number 205
_symmetry_cell_setting cubic
_symmetry_Int_Tables_number 205
_symmetry_space_group_name_Hall '-P 2ac 2ab 3'
_symmetry_space_group_name_H-M 'P a -3'
_cell_angle_alpha 90
_cell_angle_beta 90
_cell_angle_gamma 90
_cell_formula_units_Z 4
_cell_length_a 8.109(1)
_cell_length_b 8.109(1)
_cell_length_c 8.109(1)
_cell_volume 533.2
_refine_ls_R_factor_all 0.014
_cod_original_formula_sum 'O7 P1.901 Ta.899'
_cod_database_code 1000328

loop_
_symmetry_equiv_pos_as_xyz
x,y,z
1/2+x,1/2-y,-z
-x,1/2+y,1/2-z
1/2-x,-y,1/2+z
y,z,x
1/2-y,-z,1/2+x
1/2+y,1/2-z,-x
-y,1/2+z,1/2-x
z,x,y
-z,1/2+x,1/2-y
1/2-z,-x,1/2+y
1/2+z,1/2-x,-y
-x,-y,-z
1/2-x,1/2+y,z
x,1/2-y,1/2+z
1/2+x,y,1/2-z
-y,-z,-x
1/2+y,z,1/2-x
1/2-y,1/2+z,x
y,1/2-z,1/2+x
-z,-x,-y
z,1/2-x,1/2+y
1/2+z,x,1/2-y
1/2-z,1/2+x,y

loop_
_atom_site_label
_atom_site_type_symbol
_atom_site_symmetry_multiplicity
_atom_site_Wyckoff_symbol
_atom_site_fract_x
_atom_site_fract_y
_atom_site_fract_z
_atom_site_occupancy
_atom_site_attached_hydrogens
_atom_site_calc_flag
Ta1 Ta5+ 4 a 0. 0. 0. 0.899(1) 0 d
P1 P5+ 8 c 0.3925(2) 0.3925(2) 0.3925(2) 0.951(1) 0 d
O1 O2- 24 d 0.4076(8) 0.4368(8) 0.2117(7) 1. 0 d
O2 O2- 4 b 0.5 0.5 0.5 1. 0 d

loop_
_atom_type_symbol
_atom_type_oxidation_number
Ta5+ 5.000
P5+ 5.000
O2- -2.000
